data_1565279
loop_
_publ_author_name
'Chrzanowska, Marta'
'Katafias, Anna'
'Kozakiewicz, Anna'
'van Eldik, Rudi'

_publ_section_title
;
 Steric and electronic tuning of the reactivity of [RuII(terpy)(N^N)Cl]Cl
 complexes
;
_journal_name_full 'Inorganica Chimica Acta'
_journal_page_first 119449
_journal_paper_doi 10.1016/j.ica.2020.119449
_journal_volume 504
_journal_year 2020
_chemical_formula_moiety 'C27 H23 Cl2 N5 O2 Ru'
_chemical_formula_sum 'C27 H23 Cl2 N5 O2 Ru'
_chemical_formula_weight 621.47
_space_group_crystal_system monoclinic
_space_group_IT_number 15
_space_group_name_Hall '-C 2yc'
_space_group_name_H-M_alt 'C 1 2/c 1'
_atom_sites_solution_hydrogens mixed
_atom_sites_solution_primary direct
_atom_sites_solution_secondary difmap
_audit_creation_method SHELXL-2014
_cell_angle_alpha 90
_cell_angle_beta 113.29(3)
_cell_angle_gamma 90
_cell_formula_units_Z 8
_cell_length_a 26.121(5)
_cell_length_b 13.885(3)
_cell_length_c 15.907(3)
_cell_measurement_reflns_used 6161
_cell_measurement_temperature 293(2)
_cell_measurement_theta_max 26.8510
_cell_measurement_theta_min 2.4370
_cell_volume 5299(2)
_computing_cell_refinement 'Oxford Diffraction CrysAlis'
_computing_data_collection 'Oxford Diffraction CrysAlis'
_computing_data_reduction 'Oxford Diffraction CrysAlis'
_computing_publication_material 'CIFTAB (Sheldrick, 2014)'
_computing_structure_refinement 'SHELXL-2014 (Sheldrick, 2014)'
_computing_structure_solution 'SHELX-97 (Sheldrick, 1997)'
_diffrn_ambient_temperature 293(2)
_diffrn_detector_area_resol_mean 8.2564
_diffrn_measured_fraction_theta_full 0.837
_diffrn_measured_fraction_theta_max 0.744
_diffrn_measurement_device_type 'Oxford Sapphire CCD'
_diffrn_measurement_method \q/2\q
_diffrn_radiation_type MoK\a
_diffrn_radiation_wavelength 0.71073
_diffrn_reflns_av_R_equivalents 0.2001
_diffrn_reflns_av_unetI/netI 0.1471
_diffrn_reflns_Laue_measured_fraction_full 0.837
_diffrn_reflns_Laue_measured_fraction_max 0.744
_diffrn_reflns_limit_h_max 32
_diffrn_reflns_limit_h_min -34
_diffrn_reflns_limit_k_max 17
_diffrn_reflns_limit_k_min -18
_diffrn_reflns_limit_l_max 19
_diffrn_reflns_limit_l_min -19
_diffrn_reflns_number 15199
_diffrn_reflns_point_group_measured_fraction_full 0.837
_diffrn_reflns_point_group_measured_fraction_max 0.744
_diffrn_reflns_theta_full 25.000
_diffrn_reflns_theta_max 28.522
_diffrn_reflns_theta_min 2.398
_diffrn_source 'fine-focus sealed tube'
_exptl_absorpt_coefficient_mu 0.828
_exptl_absorpt_correction_T_max 0.985
_exptl_absorpt_correction_T_min 0.965
_exptl_absorpt_correction_type analytical
_exptl_absorpt_process_details 'Oxford Diffraction CrysAlis'
_exptl_crystal_colour orange
_exptl_crystal_density_diffrn 1.558
_exptl_crystal_description plate
_exptl_crystal_F_000 2512
_exptl_crystal_size_max 0.297
_exptl_crystal_size_mid 0.075
_exptl_crystal_size_min 0.053
_refine_diff_density_max 2.087
_refine_diff_density_min -2.349
_refine_diff_density_rms 0.210
_refine_ls_extinction_coef .
_refine_ls_extinction_method none
_refine_ls_goodness_of_fit_ref 1.075
_refine_ls_hydrogen_treatment constr
_refine_ls_matrix_type full
_refine_ls_number_parameters 363
_refine_ls_number_reflns 5010
_refine_ls_number_restraints 283
_refine_ls_restrained_S_all 1.053
_refine_ls_R_factor_all 0.1920
_refine_ls_R_factor_gt 0.1289
_refine_ls_shift/su_max 0.000
_refine_ls_shift/su_mean 0.000
_refine_ls_structure_factor_coef Fsqd
_refine_ls_weighting_details 'w=1/[\s^2^(Fo^2^)+(0.1494P)^2^+152.6720P] where P=(Fo^2^+2Fc^2^)/3'
_refine_ls_weighting_scheme calc
_refine_ls_wR_factor_gt 0.3070
_refine_ls_wR_factor_ref 0.3500
_reflns_Friedel_coverage 0.000
_reflns_Friedel_fraction_full .
_reflns_Friedel_fraction_max .
_reflns_number_gt 3094
_reflns_number_total 5010
_reflns_threshold_expression 'I > 2\s(I)'
_cod_data_source_file ICA-2020-504-119449.cif
_cod_data_source_block rufen_a
_cod_original_sg_symbol_H-M 'C 2/c'
_cod_database_code 1565279
_shelx_space_group_comment
;
The symmetry employed for this shelxl refinement is uniquely defined
by the following loop, which should always be used as a source of
symmetry information in preference to the above space-group names.
They are only intended as comments.
;
_shelx_estimated_absorpt_t_min 0.791
_shelx_estimated_absorpt_t_max 0.957
_shelxl_version_number 2014-3

loop_
_space_group_symop_operation_xyz
'x, y, z'
'-x, y, -z+1/2'
'x+1/2, y+1/2, z'
'-x+1/2, y+1/2, -z+1/2'
'-x, -y, -z'
'x, -y, z-1/2'
'-x+1/2, -y+1/2, -z'
'x+1/2, -y+1/2, z-1/2'

loop_
_atom_site_label
_atom_site_type_symbol
_atom_site_fract_x
_atom_site_fract_y
_atom_site_fract_z
_atom_site_U_iso_or_equiv
_atom_site_adp_type
_atom_site_occupancy
_atom_site_site_symmetry_order
_atom_site_calc_flag
_atom_site_refinement_flags_posn
_atom_site_refinement_flags_adp
_atom_site_refinement_flags_occupancy
_atom_site_disorder_assembly
_atom_site_disorder_group
Ru1 Ru 0.32327(5) 0.84054(8) 0.30418(7) 0.0317(4) Uani 1 1 d . U . . .
Cl1 Cl 0.29513(17) 0.6747(2) 0.2809(3) 0.0463(9) Uani 1 1 d . . . . .
N1 N 0.3174(5) 0.8417(8) 0.4295(7) 0.037(3) Uani 1 1 d . U . . .
C2 C 0.3546(9) 0.8189(13) 0.5101(11) 0.061(5) Uani 1 1 d . U . . .
H2A H 0.3887 0.7961 0.5125 0.074 Uiso 1 1 calc R U . . .
C3 C 0.3485(9) 0.8255(14) 0.5920(13) 0.065(5) Uani 1 1 d . U . . .
H3A H 0.3776 0.8123 0.6478 0.078 Uiso 1 1 calc R U . . .
C4 C 0.2997(6) 0.8510(11) 0.5865(10) 0.042(3) Uani 1 1 d . U . . .
H4A H 0.2940 0.8561 0.6405 0.050 Uiso 1 1 calc R U . . .
C5 C 0.2535(8) 0.8720(13) 0.5013(13) 0.059(4) Uani 1 1 d . U . . .
H5A H 0.2183 0.8875 0.4987 0.071 Uiso 1 1 calc R U . . .
C6 C 0.2653(7) 0.8674(11) 0.4227(10) 0.042(3) Uani 1 1 d . U . . .
C7 C 0.2245(6) 0.8880(10) 0.3309(11) 0.041(3) Uani 1 1 d . U . . .
C8 C 0.1679(8) 0.9082(12) 0.3064(13) 0.060(4) Uani 1 1 d . U . . .
H8A H 0.1527 0.9119 0.3503 0.072 Uiso 1 1 calc R U . . .
C9 C 0.1348(8) 0.9226(13) 0.2131(15) 0.062(5) Uani 1 1 d . U . . .
H9A H 0.0971 0.9373 0.1937 0.074 Uiso 1 1 calc R U . . .
C10 C 0.1592(6) 0.9147(12) 0.1513(13) 0.058(4) Uani 1 1 d . U . . .
H10A H 0.1371 0.9257 0.0898 0.069 Uiso 1 1 calc R U . . .
C11 C 0.2136(6) 0.8917(10) 0.1744(9) 0.037(3) Uani 1 1 d . U . . .
N12 N 0.2453(5) 0.8773(9) 0.2652(8) 0.038(3) Uani 1 1 d . U . . .
C13 C 0.2470(7) 0.8814(11) 0.1212(10) 0.047(4) Uani 1 1 d . U . . .
C14 C 0.2233(7) 0.8913(10) 0.0264(10) 0.046(4) Uani 1 1 d . U . . .
H14A H 0.1861 0.9085 -0.0042 0.056 Uiso 1 1 calc R U . . .
C15 C 0.2580(5) 0.8742(13) -0.0221(8) 0.060(5) Uani 1 1 d D U . . .
H15A H 0.2426 0.8751 -0.0858 0.071 Uiso 1 1 calc R U . . .
C16 C 0.3142(5) 0.8563(13) 0.0242(7) 0.058(4) Uani 1 1 d D U . . .
H16A H 0.3383 0.8541 -0.0060 0.070 Uiso 1 1 calc R U . . .
C17 C 0.3330(5) 0.8419(10) 0.1173(7) 0.038(3) Uani 1 1 d D U . . .
H17A H 0.3700 0.8237 0.1486 0.045 Uiso 1 1 calc R U . . .
N18 N 0.3019(5) 0.8522(7) 0.1652(7) 0.033(2) Uani 1 1 d . U . . .
N19 N 0.4077(5) 0.8069(9) 0.3470(8) 0.042(3) Uani 1 1 d . U . . .
C20 C 0.4319(8) 0.7209(13) 0.3602(14) 0.066(5) Uani 1 1 d . U . . .
H20A H 0.4104 0.6656 0.3525 0.079 Uiso 1 1 calc R U . . .
C21 C 0.4911(8) 0.7128(14) 0.3863(15) 0.072(6) Uani 1 1 d . U . . .
H21A H 0.5075 0.6522 0.3968 0.086 Uiso 1 1 calc R U . . .
C22 C 0.5220(9) 0.7886(17) 0.3957(16) 0.080(6) Uani 1 1 d . U . . .
H22A H 0.5601 0.7820 0.4110 0.097 Uiso 1 1 calc R U . . .
C23 C 0.4976(7) 0.8810(14) 0.3824(13) 0.056(4) Uani 1 1 d . U . . .
C24 C 0.4402(5) 0.8852(10) 0.3583(9) 0.036(3) Uani 1 1 d . U . . .
C25 C 0.4134(6) 0.9759(10) 0.3482(9) 0.041(3) Uani 1 1 d . U . . .
N26 N 0.3574(5) 0.9750(8) 0.3250(7) 0.037(2) Uani 1 1 d . U . . .
C27 C 0.3321(7) 1.0585(11) 0.3176(9) 0.045(3) Uani 1 1 d . U . . .
H27A H 0.2939 1.0591 0.3026 0.055 Uiso 1 1 calc R U . . .
C28 C 0.3598(9) 1.1444(11) 0.3310(11) 0.058(4) Uani 1 1 d . U . . .
H28A H 0.3397 1.2012 0.3246 0.069 Uiso 1 1 calc R U . . .
C29 C 0.4157(8) 1.1497(11) 0.3534(10) 0.055(4) Uani 1 1 d . U . . .
H29A H 0.4342 1.2085 0.3636 0.066 Uiso 1 1 calc R U . . .
C30 C 0.4441(7) 1.0620(13) 0.3604(12) 0.058(4) Uani 1 1 d . U . . .
C31 C 0.5027(8) 1.0553(17) 0.3840(16) 0.076(6) Uani 1 1 d . U . . .
H31A H 0.5238 1.1113 0.3942 0.091 Uiso 1 1 calc R U . . .
C32 C 0.5279(8) 0.9697(15) 0.3918(15) 0.073(5) Uani 1 1 d . U . . .
H32A H 0.5657 0.9676 0.4036 0.087 Uiso 1 1 calc R U . . .
O1WA O 0.0825(8) 0.9757(18) 0.4282(13) 0.062(6) Uani 0.57 1 d D U P A 1
H1B H 0.0660 0.9337 0.4527 0.075 Uiso 0.57 1 d DR U P A 1
H1A H 0.0901 1.0238 0.4010 0.075 Uiso 0.57 1 d DR U P A 1
O1WB O 0.1318(15) 0.920(2) 0.501(2) 0.075(8) Uani 0.43 1 d D U P B 2
H1C H 0.0998 0.9417 0.4427 0.090 Uiso 0.43 1 d DR U P B 2
H1D H 0.1534 0.8777 0.4859 0.090 Uiso 0.43 1 d DR U P B 2
O2WA O 0.3914(12) 0.638(2) 0.163(2) 0.102(9) Uani 0.6 1 d D U P C 1
H2B H 0.3998 0.6762 0.1246 0.123 Uiso 0.6 1 d DR U P C 1
H2C H 0.3553 0.6252 0.1283 0.123 Uiso 0.6 1 d DR U P C 1
O2WB O 0.411(2) 0.560(5) 0.114(4) 0.143(15) Uani 0.4 1 d D U P D 2
H2D H 0.4112 0.5119 0.0761 0.172 Uiso 0.4 1 d DR U P D 2
H2E H 0.4365 0.5377 0.1671 0.172 Uiso 0.4 1 d DR U P D 2
Cl2A Cl 0.5210(7) 1.3259(11) 0.3830(14) 0.145(7) Uani 0.6 1 d . U P E 1
Cl2B Cl 0.518(2) 1.277(3) 0.323(3) 0.25(2) Uani 0.4 1 d . U P F 2

loop_
_atom_site_aniso_label
_atom_site_aniso_U_11
_atom_site_aniso_U_22
_atom_site_aniso_U_33
_atom_site_aniso_U_23
_atom_site_aniso_U_13
_atom_site_aniso_U_12
Ru1 0.0339(6) 0.0298(5) 0.0326(5) -0.0014(5) 0.0145(4) -0.0029(5)
Cl1 0.055(2) 0.0337(19) 0.0510(19) -0.0101(15) 0.0225(17) -0.0118(15)
N1 0.050(7) 0.035(6) 0.022(5) -0.006(5) 0.009(4) -0.010(5)
C2 0.074(11) 0.059(11) 0.050(9) 0.000(8) 0.023(8) -0.006(9)
C3 0.066(5) 0.065(5) 0.065(5) -0.0004(10) 0.026(2) -0.0001(10)
C4 0.042(3) 0.041(3) 0.041(3) -0.0002(10) 0.0157(15) -0.0004(10)
C5 0.058(10) 0.048(9) 0.090(12) -0.014(8) 0.050(9) -0.002(7)
C6 0.047(8) 0.037(7) 0.046(8) 0.002(6) 0.023(6) -0.009(6)
C7 0.042(8) 0.022(6) 0.064(9) 0.001(6) 0.028(7) 0.000(6)
C8 0.062(10) 0.050(9) 0.087(12) 0.012(9) 0.049(9) 0.006(8)
C9 0.043(9) 0.053(10) 0.098(13) 0.006(9) 0.037(9) 0.001(8)
C10 0.027(7) 0.054(9) 0.075(11) 0.011(8) 0.003(7) 0.004(7)
C11 0.033(7) 0.032(7) 0.038(7) -0.005(6) 0.006(5) -0.011(5)
N12 0.028(6) 0.034(6) 0.048(6) -0.003(5) 0.012(5) -0.012(5)
C13 0.060(9) 0.035(7) 0.040(7) 0.000(6) 0.015(7) -0.018(7)
C14 0.063(10) 0.027(7) 0.035(7) 0.004(6) 0.006(7) -0.002(6)
C15 0.084(12) 0.060(10) 0.032(7) -0.001(7) 0.020(8) -0.006(9)
C16 0.058(4) 0.058(4) 0.057(4) -0.0003(10) 0.0231(19) -0.0003(10)
C17 0.038(3) 0.038(3) 0.038(3) 0.0002(10) 0.0157(15) -0.0001(10)
N18 0.036(6) 0.023(5) 0.032(5) -0.010(4) 0.006(4) -0.004(4)
N19 0.046(7) 0.037(6) 0.046(6) -0.004(5) 0.022(5) -0.004(5)
C20 0.057(10) 0.046(9) 0.096(13) 0.013(9) 0.033(9) 0.010(8)
C21 0.067(11) 0.032(9) 0.123(16) 0.020(9) 0.045(11) 0.024(8)
C22 0.052(11) 0.077(13) 0.114(15) 0.008(12) 0.034(10) 0.010(10)
C23 0.039(9) 0.055(10) 0.076(10) 0.012(8) 0.023(8) 0.000(7)
C24 0.028(6) 0.034(7) 0.048(7) 0.004(6) 0.018(6) 0.003(5)
C25 0.048(8) 0.037(7) 0.036(6) -0.005(6) 0.015(6) -0.006(6)
N26 0.036(6) 0.039(6) 0.031(5) 0.005(5) 0.010(4) 0.006(5)
C27 0.062(10) 0.041(8) 0.032(7) 0.005(6) 0.018(6) 0.004(7)
C28 0.087(13) 0.029(8) 0.052(9) 0.008(7) 0.021(8) -0.001(8)
C29 0.071(11) 0.035(8) 0.047(8) -0.001(7) 0.012(7) -0.020(8)
C30 0.050(9) 0.058(10) 0.064(10) -0.005(8) 0.021(8) -0.014(8)
C31 0.058(12) 0.066(12) 0.111(14) 0.012(11) 0.041(11) -0.018(9)
C32 0.044(10) 0.072(12) 0.103(14) 0.003(11) 0.030(9) 0.000(9)
O1WA 0.041(11) 0.097(16) 0.051(10) -0.041(11) 0.020(8) -0.006(10)
O1WB 0.10(2) 0.07(2) 0.066(17) -0.021(15) 0.052(16) -0.026(17)
O2WA 0.086(17) 0.102(19) 0.12(2) -0.003(16) 0.039(15) -0.038(15)
O2WB 0.143(15) 0.143(15) 0.143(15) 0.000(2) 0.056(6) 0.000(2)
Cl2A 0.118(10) 0.087(9) 0.172(16) 0.040(9) -0.004(10) -0.031(8)
Cl2B 0.28(4) 0.16(3) 0.29(5) -0.01(3) 0.08(4) -0.07(3)

loop_
_atom_type_symbol
_atom_type_description
_atom_type_scat_dispersion_real
_atom_type_scat_dispersion_imag
_atom_type_scat_source
C C 0.0033 0.0016 'International Tables Vol C Tables 4.2.6.8 and 6.1.1.4'
H H 0.0000 0.0000 'International Tables Vol C Tables 4.2.6.8 and 6.1.1.4'
N N 0.0061 0.0033 'International Tables Vol C Tables 4.2.6.8 and 6.1.1.4'
O O 0.0106 0.0060 'International Tables Vol C Tables 4.2.6.8 and 6.1.1.4'
Cl Cl 0.1484 0.1585 'International Tables Vol C Tables 4.2.6.8 and 6.1.1.4'
Ru Ru -1.2594 0.8363 'International Tables Vol C Tables 4.2.6.8 and 6.1.1.4'

loop_
_geom_angle_atom_site_label_1
_geom_angle_atom_site_label_2
_geom_angle_atom_site_label_3
_geom_angle
_geom_angle_site_symmetry_1
_geom_angle_site_symmetry_3
N12 Ru1 N26 98.4(5) . .
N12 Ru1 N1 80.6(5) . .
N26 Ru1 N1 91.7(4) . .
N12 Ru1 N18 80.4(5) . .
N26 Ru1 N18 91.0(4) . .
N1 Ru1 N18 161.0(5) . .
N12 Ru1 N19 177.7(5) . .
N26 Ru1 N19 79.3(5) . .
N1 Ru1 N19 99.2(5) . .
N18 Ru1 N19 99.8(5) . .
N12 Ru1 Cl1 89.1(4) . .
N26 Ru1 Cl1 172.2(3) . .
N1 Ru1 Cl1 91.3(3) . .
N18 Ru1 Cl1 88.5(3) . .
N19 Ru1 Cl1 93.2(3) . .
C2 N1 C6 118.1(14) . .
C2 N1 Ru1 129.6(12) . .
C6 N1 Ru1 112.2(9) . .
N1 C2 C3 126.4(19) . .
N1 C2 H2A 116.8 . .
C3 C2 H2A 116.8 . .
C4 C3 C2 115.8(18) . .
C4 C3 H3A 122.1 . .
C2 C3 H3A 122.1 . .
C3 C4 C5 123.7(16) . .
C3 C4 H4A 118.2 . .
C5 C4 H4A 118.2 . .
C6 C5 C4 115.5(15) . .
C6 C5 H5A 122.2 . .
C4 C5 H5A 122.2 . .
N1 C6 C5 120.3(14) . .
N1 C6 C7 116.2(13) . .
C5 C6 C7 123.5(15) . .
N12 C7 C8 120.4(15) . .
N12 C7 C6 112.9(13) . .
C8 C7 C6 126.4(15) . .
C7 C8 C9 117.6(16) . .
C7 C8 H8A 121.2 . .
C9 C8 H8A 121.2 . .
C10 C9 C8 118.7(17) . .
C10 C9 H9A 120.7 . .
C8 C9 H9A 120.7 . .
C11 C10 C9 123.9(17) . .
C11 C10 H10A 118.0 . .
C9 C10 H10A 118.0 . .
C10 C11 N12 117.0(14) . .
C10 C11 C13 132.5(15) . .
N12 C11 C13 110.5(13) . .
C7 N12 C11 122.3(13) . .
C7 N12 Ru1 118.0(10) . .
C11 N12 Ru1 119.7(10) . .
N18 C13 C14 120.3(16) . .
N18 C13 C11 118.6(13) . .
C14 C13 C11 120.8(16) . .
C13 C14 C15 117.7(15) . .
C13 C14 H14A 121.2 . .
C15 C14 H14A 121.2 . .
C16 C15 C14 120.8(10) . .
C16 C15 H15A 119.6 . .
C14 C15 H15A 119.6 . .
C17 C16 C15 116.7(3) . .
C17 C16 H16A 121.6 . .
C15 C16 H16A 121.6 . .
N18 C17 C16 124.4(9) . .
N18 C17 H17A 117.8 . .
C16 C17 H17A 117.8 . .
C17 N18 C13 119.3(11) . .
C17 N18 Ru1 129.9(8) . .
C13 N18 Ru1 110.6(9) . .
C20 N19 C24 117.9(14) . .
C20 N19 Ru1 128.9(12) . .
C24 N19 Ru1 113.1(9) . .
N19 C20 C21 120.4(17) . .
N19 C20 H20A 119.8 . .
C21 C20 H20A 119.8 . .
C22 C21 C20 121.2(18) . .
C22 C21 H21A 119.4 . .
C20 C21 H21A 119.4 . .
C21 C22 C23 119.7(18) . .
C21 C22 H22A 120.1 . .
C23 C22 H22A 120.1 . .
C24 C23 C22 116.9(17) . .
C24 C23 C32 118.7(16) . .
C22 C23 C32 124.5(16) . .
N19 C24 C23 123.8(14) . .
N19 C24 C25 116.4(12) . .
C23 C24 C25 119.8(14) . .
N26 C25 C30 122.5(14) . .
N26 C25 C24 117.0(12) . .
C30 C25 C24 120.5(14) . .
C27 N26 C25 117.7(13) . .
C27 N26 Ru1 128.3(10) . .
C25 N26 Ru1 114.0(9) . .
N26 C27 C28 122.6(16) . .
N26 C27 H27A 118.7 . .
C28 C27 H27A 118.7 . .
C29 C28 C27 122.3(16) . .
C29 C28 H28A 118.8 . .
C27 C28 H28A 118.8 . .
C28 C29 C30 116.8(14) . .
C28 C29 H29A 121.6 . .
C30 C29 H29A 121.6 . .
C29 C30 C25 117.9(16) . .
C29 C30 C31 123.7(17) . .
C25 C30 C31 118.3(17) . .
C32 C31 C30 121.2(18) . .
C32 C31 H31A 119.4 . .
C30 C31 H31A 119.4 . .
C31 C32 C23 121.4(17) . .
C31 C32 H32A 119.3 . .
C23 C32 H32A 119.3 . .
H1B O1WA H1A 165.1 . .
H1C O1WB H1D 108.9 . .
H2B O2WA H2C 99.9 . .
H2D O2WB H2E 100.1 . .

loop_
_geom_bond_atom_site_label_1
_geom_bond_atom_site_label_2
_geom_bond_distance
_geom_bond_site_symmetry_2
Ru1 N12 1.947(12) .
Ru1 N26 2.039(12) .
Ru1 N1 2.058(10) .
Ru1 N18 2.062(11) .
Ru1 N19 2.087(13) .
Ru1 Cl1 2.401(4) .
N1 C2 1.31(2) .
N1 C6 1.37(2) .
C2 C3 1.38(2) .
C2 H2A 0.9300 .
C3 C4 1.29(2) .
C3 H3A 0.9300 .
C4 C5 1.44(2) .
C4 H4A 0.9300 .
C5 C6 1.40(2) .
C5 H5A 0.9300 .
C6 C7 1.46(2) .
C7 N12 1.365(18) .
C7 C8 1.40(2) .
C8 C9 1.41(3) .
C8 H8A 0.9300 .
C9 C10 1.37(3) .
C9 H9A 0.9300 .
C10 C11 1.36(2) .
C10 H10A 0.9300 .
C11 N12 1.367(17) .
C11 C13 1.44(2) .
C13 N18 1.38(2) .
C13 C14 1.39(2) .
C14 C15 1.42(2) .
C14 H14A 0.9300 .
C15 C16 1.380(2) .
C15 H15A 0.9300 .
C16 C17 1.380(2) .
C16 H16A 0.9300 .
C17 N18 1.320(17) .
C17 H17A 0.9300 .
N19 C20 1.33(2) .
N19 C24 1.346(18) .
C20 C21 1.44(3) .
C20 H20A 0.9300 .
C21 C22 1.30(3) .
C21 H21A 0.9300 .
C22 C23 1.41(3) .
C22 H22A 0.9300 .
C23 C24 1.396(19) .
C23 C32 1.44(3) .
C24 C25 1.42(2) .
C25 N26 1.359(18) .
C25 C30 1.41(2) .
N26 C27 1.317(18) .
C27 C28 1.37(2) .
C27 H27A 0.9300 .
C28 C29 1.36(3) .
C28 H28A 0.9300 .
C29 C30 1.41(2) .
C29 H29A 0.9300 .
C30 C31 1.43(2) .
C31 C32 1.34(3) .
C31 H31A 0.9300 .
C32 H32A 0.9300 .
O1WA H1B 0.9001 .
O1WA H1A 0.8614 .
O1WB H1C 1.0192 .
O1WB H1D 0.9058 .
O2WA H2B 0.9023 .
O2WA H2C 0.9022 .
O2WB H2D 0.9001 .
O2WB H2E 0.9001 .
Cl2B Cl2B 2.12(10) 2_655

loop_
_geom_torsion_atom_site_label_1
_geom_torsion_atom_site_label_2
_geom_torsion_atom_site_label_3
_geom_torsion_atom_site_label_4
_geom_torsion
_geom_torsion_site_symmetry_1
_geom_torsion_site_symmetry_2
_geom_torsion_site_symmetry_3
_geom_torsion_site_symmetry_4
C6 N1 C2 C3 -6(3) . . . .
Ru1 N1 C2 C3 177.0(14) . . . .
N1 C2 C3 C4 5(3) . . . .
C2 C3 C4 C5 0(3) . . . .
C3 C4 C5 C6 -3(3) . . . .
C2 N1 C6 C5 2(2) . . . .
Ru1 N1 C6 C5 179.9(12) . . . .
C2 N1 C6 C7 -177.4(14) . . . .
Ru1 N1 C6 C7 0.4(16) . . . .
C4 C5 C6 N1 2(2) . . . .
C4 C5 C6 C7 -178.8(14) . . . .
N1 C6 C7 N12 0.5(18) . . . .
C5 C6 C7 N12 -179.0(14) . . . .
N1 C6 C7 C8 174.7(15) . . . .
C5 C6 C7 C8 -5(2) . . . .
N12 C7 C8 C9 -4(2) . . . .
C6 C7 C8 C9 -177.6(15) . . . .
C7 C8 C9 C10 1(3) . . . .
C8 C9 C10 C11 1(3) . . . .
C9 C10 C11 N12 -1(2) . . . .
C9 C10 C11 C13 -178.8(16) . . . .
C8 C7 N12 C11 4(2) . . . .
C6 C7 N12 C11 178.9(12) . . . .
C8 C7 N12 Ru1 -175.8(11) . . . .
C6 C7 N12 Ru1 -1.3(16) . . . .
C10 C11 N12 C7 -2(2) . . . .
C13 C11 N12 C7 176.4(12) . . . .
C10 C11 N12 Ru1 178.3(11) . . . .
C13 C11 N12 Ru1 -3.4(16) . . . .
C10 C11 C13 N18 -176.9(15) . . . .
N12 C11 C13 N18 5.1(18) . . . .
C10 C11 C13 C14 -3(3) . . . .
N12 C11 C13 C14 178.9(13) . . . .
N18 C13 C14 C15 -2(2) . . . .
C11 C13 C14 C15 -176.1(14) . . . .
C13 C14 C15 C16 -5(2) . . . .
C14 C15 C16 C17 9(3) . . . .
C15 C16 C17 N18 -6(3) . . . .
C16 C17 N18 C13 -2(2) . . . .
C16 C17 N18 Ru1 -176.6(12) . . . .
C14 C13 N18 C17 6(2) . . . .
C11 C13 N18 C17 179.6(13) . . . .
C14 C13 N18 Ru1 -178.2(11) . . . .
C11 C13 N18 Ru1 -4.4(16) . . . .
C24 N19 C20 C21 0(3) . . . .
Ru1 N19 C20 C21 177.3(13) . . . .
N19 C20 C21 C22 -2(3) . . . .
C20 C21 C22 C23 2(4) . . . .
C21 C22 C23 C24 -1(3) . . . .
C21 C22 C23 C32 179(2) . . . .
C20 N19 C24 C23 0(2) . . . .
Ru1 N19 C24 C23 -176.9(12) . . . .
C20 N19 C24 C25 -176.9(14) . . . .
Ru1 N19 C24 C25 5.7(15) . . . .
C22 C23 C24 N19 0(3) . . . .
C32 C23 C24 N19 179.5(16) . . . .
C22 C23 C24 C25 177.0(16) . . . .
C32 C23 C24 C25 -3(2) . . . .
N19 C24 C25 N26 -2.2(18) . . . .
C23 C24 C25 N26 -179.7(13) . . . .
N19 C24 C25 C30 178.8(14) . . . .
C23 C24 C25 C30 1(2) . . . .
C30 C25 N26 C27 -3(2) . . . .
C24 C25 N26 C27 178.4(12) . . . .
C30 C25 N26 Ru1 176.3(12) . . . .
C24 C25 N26 Ru1 -2.6(15) . . . .
C25 N26 C27 C28 1(2) . . . .
Ru1 N26 C27 C28 -178.0(11) . . . .
N26 C27 C28 C29 0(2) . . . .
C27 C28 C29 C30 1(2) . . . .
C28 C29 C30 C25 -3(2) . . . .
C28 C29 C30 C31 -179.4(18) . . . .
N26 C25 C30 C29 4(2) . . . .
C24 C25 C30 C29 -177.3(14) . . . .
N26 C25 C30 C31 -179.6(15) . . . .
C24 C25 C30 C31 -1(2) . . . .
C29 C30 C31 C32 178(2) . . . .
C25 C30 C31 C32 2(3) . . . .
C30 C31 C32 C23 -4(3) . . . .
C24 C23 C32 C31 5(3) . . . .
C22 C23 C32 C31 -176(2) . . . .
